data_4028307
loop_
_publ_author_name
'Ming-Chang P. Yeh'
'Chia-Jung Liang'
'Tzu-Lin Huang'
'Hsiao-Ju Hsu'
'Yu-Shuo Tsau'

_publ_section_title
;
 Transition-Metal-Free Carbofluorination of TBS-Protected
 Nitrogen-Containing Cyclic Enynols: Synthesis of Fluorinated Azabicycles
;
_journal_name_full 'Journal of Organic Chemistry'
_journal_page_first 5521
_journal_page_last 5529
_journal_paper_doi 10.1021/jo400634c
_journal_volume 78
_journal_year 2013
_chemical_formula_moiety 'C23 H23 F N2 O4 S'
_chemical_formula_sum 'C23 H23 F N2 O4 S'
_chemical_formula_weight 442.49
_chemical_name_systematic
;
 ?
;
_space_group_IT_number 14
_symmetry_cell_setting monoclinic
_symmetry_space_group_name_Hall '-P 2ybc'
_symmetry_space_group_name_H-M 'P 1 21/c 1'
_atom_sites_solution_hydrogens geom
_atom_sites_solution_primary direct
_atom_sites_solution_secondary difmap
_audit_creation_method SHELXL-97
_cell_angle_alpha 90.00
_cell_angle_beta 97.805(7)
_cell_angle_gamma 90.00
_cell_formula_units_Z 4
_cell_length_a 13.747(6)
_cell_length_b 6.117(3)
_cell_length_c 25.147(11)
_cell_measurement_reflns_used 0
_cell_measurement_temperature 200(2)
_cell_measurement_theta_max 0
_cell_measurement_theta_min 0
_cell_volume 2095.0(17)
_computing_molecular_graphics 'Ortep-3 for Windows (Farrugia, 1997)'
_computing_publication_material 'WinGX publication routines (Farrugia, 1999)'
_computing_structure_refinement 'SHELXL-97 (Sheldrick, 1997)'
_computing_structure_solution 'SHELXS-86 (Sheldrick, 1986)'
_diffrn_ambient_temperature 200(2)
_diffrn_measured_fraction_theta_full 0.962
_diffrn_measured_fraction_theta_max 0.962
_diffrn_radiation_monochromator graphite
_diffrn_radiation_source 'fine-focus sealed tube'
_diffrn_radiation_type MoK\a
_diffrn_radiation_wavelength 0.71073
_diffrn_reflns_av_R_equivalents 0.0712
_diffrn_reflns_av_sigmaI/netI 0.1166
_diffrn_reflns_limit_h_max 11
_diffrn_reflns_limit_h_min -14
_diffrn_reflns_limit_k_max 7
_diffrn_reflns_limit_k_min -7
_diffrn_reflns_limit_l_max 29
_diffrn_reflns_limit_l_min -23
_diffrn_reflns_number 8155
_diffrn_reflns_theta_full 25.25
_diffrn_reflns_theta_max 25.25
_diffrn_reflns_theta_min 2.06
_exptl_absorpt_coefficient_mu 0.197
_exptl_absorpt_correction_T_max 0.9941
_exptl_absorpt_correction_T_min 0.9325
_exptl_absorpt_correction_type multi-scan
_exptl_crystal_colour colorless
_exptl_crystal_density_diffrn 1.403
_exptl_crystal_description prism
_exptl_crystal_F_000 928
_exptl_crystal_size_max 0.36
_exptl_crystal_size_mid 0.07
_exptl_crystal_size_min 0.03
_refine_diff_density_max 0.219
_refine_diff_density_min -0.298
_refine_diff_density_rms 0.057
_refine_ls_extinction_method none
_refine_ls_goodness_of_fit_ref 0.942
_refine_ls_hydrogen_treatment constr
_refine_ls_matrix_type full
_refine_ls_number_parameters 280
_refine_ls_number_reflns 3653
_refine_ls_number_restraints 0
_refine_ls_restrained_S_all 0.942
_refine_ls_R_factor_all 0.1306
_refine_ls_R_factor_gt 0.0567
_refine_ls_shift/su_max 0.000
_refine_ls_shift/su_mean 0.000
_refine_ls_structure_factor_coef Fsqd
_refine_ls_weighting_details 'calc w=1/[\s^2^(Fo^2^)+(0.0446P)^2^+0.0000P] where P=(Fo^2^+2Fc^2^)/3'
_refine_ls_weighting_scheme calc
_refine_ls_wR_factor_gt 0.0946
_refine_ls_wR_factor_ref 0.1180
_reflns_number_gt 1667
_reflns_number_total 3653
_reflns_threshold_expression >2sigma(I)
_cod_data_source_file jo400634c_si_004.cif
_cod_data_source_block a13824
_cod_original_cell_volume 2095.1(16)
_cod_original_sg_symbol_H-M 'P 21/c'
_cod_database_code 4028307

loop_
_symmetry_equiv_pos_as_xyz
'x, y, z'
'-x, y+1/2, -z+1/2'
'-x, -y, -z'
'x, -y-1/2, z-1/2'

loop_
_atom_site_label
_atom_site_type_symbol
_atom_site_fract_x
_atom_site_fract_y
_atom_site_fract_z
_atom_site_U_iso_or_equiv
_atom_site_adp_type
_atom_site_occupancy
_atom_site_symmetry_multiplicity
_atom_site_calc_flag
_atom_site_refinement_flags
C1 C 0.4429(3) 0.9182(7) 0.15347(15) 0.0264(11) Uani 1 1 d .
C2 C 0.4639(3) 0.7070(7) 0.17301(15) 0.0319(11) Uani 1 1 d .
H2 H 0.5070 0.6148 0.1567 0.038 Uiso 1 1 calc R
C3 C 0.4210(3) 0.6344(7) 0.21661(15) 0.0351(12) Uani 1 1 d .
H3 H 0.4359 0.4917 0.2303 0.042 Uiso 1 1 calc R
C4 C 0.3571(3) 0.7634(8) 0.24069(16) 0.0334(11) Uani 1 1 d .
C5 C 0.3095(3) 0.6824(8) 0.28778(15) 0.0529(14) Uani 1 1 d .
H5A H 0.3299 0.5314 0.2961 0.079 Uiso 1 1 calc R
H5B H 0.2379 0.6882 0.2787 0.079 Uiso 1 1 calc R
H5C H 0.3298 0.7752 0.3191 0.079 Uiso 1 1 calc R
C6 C 0.3381(3) 0.9740(7) 0.22070(15) 0.0355(11) Uani 1 1 d .
H6 H 0.2953 1.0667 0.2371 0.043 Uiso 1 1 calc R
C7 C 0.3803(3) 1.0499(7) 0.17759(15) 0.0316(11) Uani 1 1 d .
H7 H 0.3662 1.1936 0.1644 0.038 Uiso 1 1 calc R
C8 C 0.3244(3) 1.0675(6) 0.03094(14) 0.0280(11) Uani 1 1 d .
H8A H 0.3088 1.0878 -0.0084 0.034 Uiso 1 1 calc R
H8B H 0.3296 1.2136 0.0480 0.034 Uiso 1 1 calc R
C9 C 0.2437(3) 0.9385(6) 0.05144(15) 0.0234(10) Uani 1 1 d .
C10 C 0.1905(3) 1.0158(7) 0.08718(15) 0.0282(10) Uani 1 1 d .
C11 C 0.1187(3) 0.9133(6) 0.11743(14) 0.0247(11) Uani 1 1 d .
C12 C 0.0326(3) 1.0209(7) 0.12481(15) 0.0322(11) Uani 1 1 d .
H12 H 0.0191 1.1608 0.1091 0.039 Uiso 1 1 calc R
C13 C -0.0337(3) 0.9269(7) 0.15466(16) 0.0369(12) Uani 1 1 d .
H13 H -0.0923 1.0013 0.1599 0.044 Uiso 1 1 calc R
C14 C -0.0131(3) 0.7241(7) 0.17649(15) 0.0287(11) Uani 1 1 d .
C15 C 0.0724(3) 0.6144(7) 0.17110(15) 0.0323(11) Uani 1 1 d .
H15 H 0.0854 0.4752 0.1873 0.039 Uiso 1 1 calc R
C16 C 0.1390(3) 0.7104(7) 0.14172(14) 0.0294(11) Uani 1 1 d .
H16 H 0.1988 0.6379 0.1381 0.035 Uiso 1 1 calc R
C17 C 0.2305(3) 0.7087(6) 0.02755(15) 0.0256(10) Uani 1 1 d .
H17 H 0.2291 0.6012 0.0574 0.031 Uiso 1 1 calc R
C18 C 0.1335(3) 0.6947(7) -0.01011(16) 0.0408(12) Uani 1 1 d .
H18A H 0.0780 0.6997 0.0112 0.049 Uiso 1 1 calc R
H18B H 0.1276 0.8215 -0.0348 0.049 Uiso 1 1 calc R
C19 C 0.1286(3) 0.4838(7) -0.04255(16) 0.0418(12) Uani 1 1 d .
H19A H 0.0639 0.4729 -0.0651 0.050 Uiso 1 1 calc R
H19B H 0.1357 0.3569 -0.0179 0.050 Uiso 1 1 calc R
C20 C 0.2101(3) 0.4788(7) -0.07830(15) 0.0401(12) Uani 1 1 d .
H20A H 0.2185 0.3272 -0.0907 0.048 Uiso 1 1 calc R
H20B H 0.1909 0.5712 -0.1103 0.048 Uiso 1 1 calc R
C21 C 0.3053(3) 0.5587(6) -0.04937(15) 0.0309(11) Uani 1 1 d .
H21 H 0.3623 0.5386 -0.0663 0.037 Uiso 1 1 calc R
C22 C 0.3163(3) 0.6555(6) -0.00188(15) 0.0248(11) Uani 1 1 d .
C23 C 0.4153(3) 0.7153(6) 0.02667(15) 0.0300(11) Uani 1 1 d .
H23A H 0.4310 0.6214 0.0587 0.036 Uiso 1 1 calc R
H23B H 0.4656 0.6893 0.0027 0.036 Uiso 1 1 calc R
N1 N 0.4179(2) 0.9501(5) 0.04342(11) 0.0241(8) Uani 1 1 d .
N2 N -0.0825(3) 0.6221(8) 0.20810(14) 0.0434(11) Uani 1 1 d .
O1 O 0.49288(19) 1.2483(4) 0.10012(10) 0.0373(8) Uani 1 1 d .
O2 O 0.58132(18) 0.8952(4) 0.09332(10) 0.0351(8) Uani 1 1 d .
O3 O -0.1461(2) 0.7369(6) 0.22345(13) 0.0657(11) Uani 1 1 d .
O4 O -0.0747(2) 0.4260(6) 0.21707(12) 0.0557(10) Uani 1 1 d .
F1 F 0.20048(15) 1.2377(4) 0.10013(8) 0.0396(7) Uani 1 1 d .
S1 S 0.49262(8) 1.01274(19) 0.09694(4) 0.0307(3) Uani 1 1 d .

loop_
_atom_site_aniso_label
_atom_site_aniso_U_11
_atom_site_aniso_U_22
_atom_site_aniso_U_33
_atom_site_aniso_U_23
_atom_site_aniso_U_13
_atom_site_aniso_U_12
C1 0.030(3) 0.025(3) 0.023(2) -0.0038(19) 0.002(2) -0.002(2)
C2 0.031(3) 0.030(3) 0.033(3) -0.008(2) 0.001(2) 0.003(2)
C3 0.042(3) 0.029(3) 0.031(3) 0.004(2) -0.003(2) 0.001(2)
C4 0.030(3) 0.042(3) 0.028(3) 0.002(2) 0.003(2) -0.006(2)
C5 0.047(3) 0.068(4) 0.045(3) 0.016(3) 0.010(3) -0.002(3)
C6 0.038(3) 0.039(3) 0.030(2) -0.008(2) 0.006(2) 0.007(2)
C7 0.038(3) 0.025(3) 0.032(2) 0.000(2) 0.006(2) 0.000(2)
C8 0.036(3) 0.020(3) 0.029(2) 0.0024(18) 0.007(2) 0.002(2)
C9 0.018(3) 0.022(3) 0.031(2) 0.0035(19) 0.004(2) 0.0050(19)
C10 0.036(3) 0.009(2) 0.039(3) 0.002(2) 0.001(2) 0.002(2)
C11 0.030(3) 0.023(3) 0.022(2) -0.0013(19) 0.006(2) -0.002(2)
C12 0.037(3) 0.022(3) 0.038(2) -0.002(2) 0.005(2) 0.006(2)
C13 0.032(3) 0.035(3) 0.045(3) -0.004(2) 0.010(2) 0.004(2)
C14 0.030(3) 0.033(3) 0.024(2) -0.008(2) 0.008(2) -0.009(2)
C15 0.043(3) 0.027(3) 0.027(2) 0.001(2) 0.008(2) -0.003(2)
C16 0.031(3) 0.030(3) 0.027(2) -0.003(2) 0.004(2) 0.005(2)
C17 0.035(3) 0.017(3) 0.025(2) 0.0028(19) 0.006(2) -0.001(2)
C18 0.028(3) 0.048(4) 0.046(3) -0.010(2) 0.004(3) -0.003(2)
C19 0.040(3) 0.041(3) 0.042(3) -0.011(2) -0.002(2) -0.008(3)
C20 0.048(3) 0.042(3) 0.030(2) -0.008(2) 0.002(2) -0.007(3)
C21 0.031(3) 0.031(3) 0.032(2) 0.000(2) 0.007(2) -0.001(2)
C22 0.031(3) 0.019(3) 0.025(2) 0.0030(19) 0.004(2) -0.005(2)
C23 0.040(3) 0.020(3) 0.031(2) -0.003(2) 0.007(2) 0.004(2)
N1 0.028(2) 0.018(2) 0.0260(18) 0.0003(15) 0.0032(17) -0.0015(16)
N2 0.036(3) 0.062(4) 0.033(2) -0.003(2) 0.006(2) -0.014(3)
O1 0.0506(19) 0.0194(18) 0.0427(17) -0.0044(15) 0.0094(15) -0.0110(15)
O2 0.0212(19) 0.044(2) 0.0417(17) -0.0081(14) 0.0085(15) 0.0042(14)
O3 0.055(2) 0.072(3) 0.079(3) -0.012(2) 0.042(2) -0.006(2)
O4 0.058(2) 0.055(3) 0.056(2) 0.021(2) 0.0124(18) -0.013(2)
F1 0.0474(16) 0.0210(16) 0.0531(15) 0.0010(12) 0.0164(13) 0.0027(13)
S1 0.0346(8) 0.0281(7) 0.0302(6) -0.0034(6) 0.0072(5) -0.0050(6)

loop_
_atom_type_symbol
_atom_type_description
_atom_type_scat_dispersion_real
_atom_type_scat_dispersion_imag
_atom_type_scat_source
C C 0.0033 0.0016 'International Tables Vol C Tables 4.2.6.8 and 6.1.1.4'
H H 0.0000 0.0000 'International Tables Vol C Tables 4.2.6.8 and 6.1.1.4'
N N 0.0061 0.0033 'International Tables Vol C Tables 4.2.6.8 and 6.1.1.4'
O O 0.0106 0.0060 'International Tables Vol C Tables 4.2.6.8 and 6.1.1.4'
F F 0.0171 0.0103 'International Tables Vol C Tables 4.2.6.8 and 6.1.1.4'
S S 0.1246 0.1234 'International Tables Vol C Tables 4.2.6.8 and 6.1.1.4'

loop_
_geom_angle_atom_site_label_1
_geom_angle_atom_site_label_2
_geom_angle_atom_site_label_3
_geom_angle
C7 C1 C2 119.8(4)
C7 C1 S1 119.9(3)
C2 C1 S1 120.3(3)
C3 C2 C1 118.9(4)
C3 C2 H2 120.5
C1 C2 H2 120.5
C4 C3 C2 121.9(4)
C4 C3 H3 119.1
C2 C3 H3 119.1
C3 C4 C6 118.0(4)
C3 C4 C5 121.7(4)
C6 C4 C5 120.3(4)
C4 C5 H5A 109.5
C4 C5 H5B 109.5
H5A C5 H5B 109.5
C4 C5 H5C 109.5
H5A C5 H5C 109.5
H5B C5 H5C 109.5
C7 C6 C4 121.1(4)
C7 C6 H6 119.5
C4 C6 H6 119.5
C1 C7 C6 120.3(4)
C1 C7 H7 119.9
C6 C7 H7 119.9
N1 C8 C9 109.5(3)
N1 C8 H8A 109.8
C9 C8 H8A 109.8
N1 C8 H8B 109.8
C9 C8 H8B 109.8
H8A C8 H8B 108.2
C10 C9 C8 123.1(4)
C10 C9 C17 123.3(4)
C8 C9 C17 113.6(3)
C9 C10 F1 117.4(4)
C9 C10 C11 132.4(4)
F1 C10 C11 110.2(3)
C12 C11 C16 119.1(4)
C12 C11 C10 120.9(4)
C16 C11 C10 119.9(4)
C13 C12 C11 120.8(4)
C13 C12 H12 119.6
C11 C12 H12 119.6
C14 C13 C12 118.6(4)
C14 C13 H13 120.7
C12 C13 H13 120.7
C13 C14 C15 122.3(4)
C13 C14 N2 119.3(4)
C15 C14 N2 118.3(4)
C14 C15 C16 118.8(4)
C14 C15 H15 120.6
C16 C15 H15 120.6
C15 C16 C11 120.3(4)
C15 C16 H16 119.9
C11 C16 H16 119.9
C22 C17 C9 109.4(3)
C22 C17 C18 110.9(3)
C9 C17 C18 110.0(3)
C22 C17 H17 108.8
C9 C17 H17 108.8
C18 C17 H17 108.8
C19 C18 C17 110.5(3)
C19 C18 H18A 109.5
C17 C18 H18A 109.5
C19 C18 H18B 109.5
C17 C18 H18B 109.5
H18A C18 H18B 108.1
C18 C19 C20 110.4(3)
C18 C19 H19A 109.6
C20 C19 H19A 109.6
C18 C19 H19B 109.6
C20 C19 H19B 109.6
H19A C19 H19B 108.1
C21 C20 C19 111.8(3)
C21 C20 H20A 109.3
C19 C20 H20A 109.3
C21 C20 H20B 109.3
C19 C20 H20B 109.3
H20A C20 H20B 107.9
C22 C21 C20 124.9(4)
C22 C21 H21 117.5
C20 C21 H21 117.5
C21 C22 C23 121.8(4)
C21 C22 C17 122.5(4)
C23 C22 C17 115.6(3)
N1 C23 C22 110.8(3)
N1 C23 H23A 109.5
C22 C23 H23A 109.5
N1 C23 H23B 109.5
C22 C23 H23B 109.5
H23A C23 H23B 108.1
C8 N1 C23 115.0(3)
C8 N1 S1 119.9(2)
C23 N1 S1 116.6(2)
O4 N2 O3 123.5(4)
O4 N2 C14 118.2(4)
O3 N2 C14 118.3(4)
O2 S1 O1 120.69(17)
O2 S1 N1 106.10(16)
O1 S1 N1 106.14(16)
O2 S1 C1 108.36(18)
O1 S1 C1 106.39(18)
N1 S1 C1 108.74(17)

loop_
_geom_bond_atom_site_label_1
_geom_bond_atom_site_label_2
_geom_bond_distance
C1 C7 1.378(5)
C1 C2 1.398(5)
C1 S1 1.757(4)
C2 C3 1.387(5)
C2 H2 0.9500
C3 C4 1.381(5)
C3 H3 0.9500
C4 C6 1.395(5)
C4 C5 1.512(5)
C5 H5A 0.9800
C5 H5B 0.9800
C5 H5C 0.9800
C6 C7 1.378(5)
C6 H6 0.9500
C7 H7 0.9500
C8 N1 1.470(4)
C8 C9 1.508(5)
C8 H8A 0.9900
C8 H8B 0.9900
C9 C10 1.321(4)
C9 C17 1.530(5)
C10 F1 1.398(4)
C10 C11 1.466(5)
C11 C12 1.388(5)
C11 C16 1.395(5)
C12 C13 1.383(5)
C12 H12 0.9500
C13 C14 1.370(5)
C13 H13 0.9500
C14 C15 1.376(5)
C14 N2 1.461(5)
C15 C16 1.383(5)
C15 H15 0.9500
C16 H16 0.9500
C17 C22 1.510(5)
C17 C18 1.530(5)
C17 H17 1.0000
C18 C19 1.523(5)
C18 H18A 0.9900
C18 H18B 0.9900
C19 C20 1.529(5)
C19 H19A 0.9900
C19 H19B 0.9900
C20 C21 1.490(5)
C20 H20A 0.9900
C20 H20B 0.9900
C21 C22 1.323(5)
C21 H21 0.9500
C22 C23 1.496(5)
C23 N1 1.496(4)
C23 H23A 0.9900
C23 H23B 0.9900
N1 S1 1.624(3)
N2 O4 1.222(4)
N2 O3 1.225(4)
O1 S1 1.443(3)
O2 S1 1.429(3)
